data_9012063
loop_
_publ_author_name
'Delgado, J. M.'
'Diaz de Delgado, G.'
'Quintero, M.'
'Woolley, J. C.'

_publ_section_title
;
 The crystal structure of copper iron selenide, CuFeSe2
;
_journal_name_full 'Materials Research Bulletin'
_journal_page_first 367
_journal_page_last 373
_journal_paper_doi 10.1016/0025-5408(92)90066-9
_journal_volume 27
_journal_year 1992
_chemical_compound_source Synthetic
_chemical_formula_sum 'Cu Fe Se2'
_chemical_name_mineral Eskebornite
_space_group_IT_number 112
_symmetry_space_group_name_Hall 'P -4 2c'
_symmetry_space_group_name_H-M 'P -4 2 c'
_cell_angle_alpha 90
_cell_angle_beta 90
_cell_angle_gamma 90
_cell_length_a 5.530
_cell_length_b 5.530
_cell_length_c 11.049
_cell_formula_units_Z 4
_cell_volume 337.888
_database_code_amcsd 0014365
_exptl_crystal_density_diffrn 5.451
_cod_database_code 9012063

loop_
_space_group_symop_operation_xyz
x,y,z
-y,-x,1/2+z
y,-x,-z
-x,y,1/2-z
-x,-y,z
y,x,1/2+z
-y,x,-z
x,-y,1/2-z

loop_
_atom_site_aniso_label
_atom_site_aniso_U_11
_atom_site_aniso_U_22
_atom_site_aniso_U_33
_atom_site_aniso_U_12
_atom_site_aniso_U_13
_atom_site_aniso_U_23
Cu1 0.00330 0.00330 0.00530 0.00000 0.00000 0.00000
Cu2 0.03260 0.01320 0.01390 0.00000 0.00000 0.00000
Fe 0.01180 0.00440 0.01460 -0.00460 0.00000 0.00000
Se 0.00140 0.00850 0.00880 0.00000 0.00170 0.00080

loop_
_atom_site_label
_atom_site_fract_x
_atom_site_fract_y
_atom_site_fract_z
Cu1 0.00000 0.00000 0.00000
Cu2 0.00000 0.00000 0.25000
Fe 0.00000 0.50000 0.00010
Se 0.24870 0.25970 0.12540

loop_
_cod_related_entry_id
_cod_related_entry_database
_cod_related_entry_code
1 AMCSD 0014365
